data_4319048
loop_
_publ_author_name
'Gang Xu'
'Zhe-Ming Wang'
'Zheng He'
'Zhi L\"u'
'Chun-Sheng Liao'
'Chun-Hua Yan'

_publ_contact_author_address
;
State Key Laboratory of Rare Earth Materials Chemistry and Applications &
PKU-HKU Joint Laboratory in Rare Earth Materials and Bioinorganic Chemistry
College of Chemistry
Peking University
Beijing 100871
People's Republic of China
;
_publ_contact_author_email chyan@chem.pku.edu.cn
_publ_contact_author_fax 86-(10)-62754179
_publ_contact_author_name 'Prof. Chun-Hua Yan'
_publ_contact_author_phone 86-(10)-62754179
_publ_section_title
;
 Synthesis and Structural Characterization of Nonanuclear Lanthanide
 Complexes
;
_journal_name_full 'Inorganic Chemistry'
_journal_page_first 6802
_journal_page_last 6807
_journal_paper_doi 10.1021/ic025929u
_journal_volume 41
_journal_year 2002
_chemical_formula_sum 'C169 H177 Cl3 N O44 Sm9'
_chemical_formula_weight 4385.62
_chemical_name_systematic
; 
 ? 
;
_space_group_IT_number 222
_symmetry_cell_setting cubic
_symmetry_space_group_name_Hall '-P 4a 2bc 3'
_symmetry_space_group_name_H-M 'P n -3 n :2'
_atom_sites_solution_hydrogens geom
_atom_sites_solution_primary direct
_atom_sites_solution_secondary difmap
_audit_creation_method SHELXL-97
_cell_angle_alpha 90.00
_cell_angle_beta 90.00
_cell_angle_gamma 90.00
_cell_formula_units_Z 6
_cell_length_a 33.8652(4)
_cell_length_b 33.8652(4)
_cell_length_c 33.8652(4)
_cell_measurement_reflns_used 347072
_cell_measurement_temperature 180
_cell_measurement_theta_max 27.48
_cell_measurement_theta_min 3.40
_cell_volume 38838.4(8)
_computing_cell_refinement 'HKL Scalepack (Otwinowski & Minor, 1997)'
_computing_data_collection 'KappaCCD (Nonius B. V., 1998)'
_computing_data_reduction 'HKL Denzo (Otwinowski & Minor, 1997) & maXus (Mackay et al., 1998)'
_computing_molecular_graphics 'Bruker SHELXTL V5.1 (Sheldrick, 1998)'
_computing_publication_material 'SHELXL-97 (Sheldrick, 1997)'
_computing_structure_refinement 'SHELXL-97 (Sheldrick, 1997)'
_computing_structure_solution 'SHELXS-97 (Sheldrick, 1997)'
_diffrn_ambient_temperature 180
_diffrn_detector_area_resol_mean 0.76
_diffrn_measured_fraction_theta_full 0.998
_diffrn_measured_fraction_theta_max 0.998
_diffrn_measurement_device_type 'NONIUS KappaCCD'
_diffrn_measurement_method CCD
_diffrn_radiation_monochromator graphite
_diffrn_radiation_source 'fine-focus sealed tube'
_diffrn_radiation_type MoK\a
_diffrn_radiation_wavelength 0.71073
_diffrn_reflns_av_R_equivalents 0.0607
_diffrn_reflns_av_sigmaI/netI 0.0131
_diffrn_reflns_limit_h_max 43
_diffrn_reflns_limit_h_min -43
_diffrn_reflns_limit_k_max 41
_diffrn_reflns_limit_k_min -43
_diffrn_reflns_limit_l_max 42
_diffrn_reflns_limit_l_min -42
_diffrn_reflns_number 347072
_diffrn_reflns_theta_full 27.48
_diffrn_reflns_theta_max 27.48
_diffrn_reflns_theta_min 3.40
_exptl_absorpt_coefficient_mu 2.088
_exptl_absorpt_correction_T_max 0.596
_exptl_absorpt_correction_T_min 0.543
_exptl_absorpt_correction_type empirical
_exptl_absorpt_process_details '(Blessing, 1995, 1997)'
_exptl_crystal_colour 'light yellow'
_exptl_crystal_density_diffrn 1.125
_exptl_crystal_density_method 'not measured'
_exptl_crystal_description cubic
_exptl_crystal_F_000 12954
_exptl_crystal_size_max 0.30
_exptl_crystal_size_mid 0.25
_exptl_crystal_size_min 0.20
_refine_diff_density_max 0.851
_refine_diff_density_min -0.711
_refine_diff_density_rms 0.110
_refine_ls_extinction_method none
_refine_ls_goodness_of_fit_ref 1.261
_refine_ls_hydrogen_treatment mixed
_refine_ls_matrix_type full
_refine_ls_number_parameters 260
_refine_ls_number_reflns 7440
_refine_ls_number_restraints 0
_refine_ls_restrained_S_all 1.261
_refine_ls_R_factor_all 0.0506
_refine_ls_R_factor_gt 0.0337
_refine_ls_shift/su_max 0.003
_refine_ls_shift/su_mean 0.000
_refine_ls_structure_factor_coef Fsqd
_refine_ls_weighting_details 'calc w=1/[\s^2^(Fo^2^)+(0.0349P)^2^+114.7520P] where P=(Fo^2^+2Fc^2^)/3'
_refine_ls_weighting_scheme calc
_refine_ls_wR_factor_gt 0.0913
_refine_ls_wR_factor_ref 0.1067
_reflns_number_gt 6091
_reflns_number_total 7440
_reflns_threshold_expression >2sigma(I)
_cod_data_source_file ic025929u-3_s1_2.cif
_cod_data_source_block 1
_cod_depositor_comments
;
The following automatic conversions were performed:

'_symmetry_cell_setting' value 'Cubic' changed to 'cubic' according
to the built-in table from CIF Core dictionary named 'cif_core.dic'
version 2.4.1 from 2010-06-29.

Automatic conversion script
Id: cif_fix_values 1646 2011-03-28 12:23:43Z adriana 
;
_cod_original_sg_symbol_H-M 'P n -3 n'
_cod_database_code 4319048

loop_
_symmetry_equiv_pos_as_xyz
'x, y, z'
'-x+1/2, -y+1/2, z'
'-x+1/2, y, -z+1/2'
'x, -y+1/2, -z+1/2'
'z, x, y'
'z, -x+1/2, -y+1/2'
'-z+1/2, -x+1/2, y'
'-z+1/2, x, -y+1/2'
'y, z, x'
'-y+1/2, z, -x+1/2'
'y, -z+1/2, -x+1/2'
'-y+1/2, -z+1/2, x'
'y, x, -z+1/2'
'-y+1/2, -x+1/2, -z+1/2'
'y, -x+1/2, z'
'-y+1/2, x, z'
'x, z, -y+1/2'
'-x+1/2, z, y'
'-x+1/2, -z+1/2, -y+1/2'
'x, -z+1/2, y'
'z, y, -x+1/2'
'z, -y+1/2, x'
'-z+1/2, y, x'
'-z+1/2, -y+1/2, -x+1/2'
'-x, -y, -z'
'x-1/2, y-1/2, -z'
'x-1/2, -y, z-1/2'
'-x, y-1/2, z-1/2'
'-z, -x, -y'
'-z, x-1/2, y-1/2'
'z-1/2, x-1/2, -y'
'z-1/2, -x, y-1/2'
'-y, -z, -x'
'y-1/2, -z, x-1/2'
'-y, z-1/2, x-1/2'
'y-1/2, z-1/2, -x'
'-y, -x, z-1/2'
'y-1/2, x-1/2, z-1/2'
'-y, x-1/2, -z'
'y-1/2, -x, -z'
'-x, -z, y-1/2'
'x-1/2, -z, -y'
'x-1/2, z-1/2, y-1/2'
'-x, z-1/2, -y'
'-z, -y, x-1/2'
'-z, y-1/2, -x'
'z-1/2, -y, -x'
'z-1/2, y-1/2, x-1/2'

loop_
_atom_site_label
_atom_site_type_symbol
_atom_site_fract_x
_atom_site_fract_y
_atom_site_fract_z
_atom_site_U_iso_or_equiv
_atom_site_adp_type
_atom_site_occupancy
_atom_site_symmetry_multiplicity
_atom_site_calc_flag
_atom_site_refinement_flags
_atom_site_disorder_assembly
_atom_site_disorder_group
Sm1 Sm 0.179115(6) 0.669538(6) 0.219432(6) 0.02905(8) Uani 1 1 d . . .
Sm2 Sm 0.2500 0.7500 0.2500 0.02431(12) Uani 1 8 d S . .
O1 O 0.2500 0.66207(17) 0.2500 0.0317(12) Uani 1 4 d S . .
O2 O 0.19202(8) 0.71239(8) 0.27276(8) 0.0284(6) Uani 1 1 d . . .
H2 H 0.1696 0.7283 0.2816 0.034 Uiso 1 1 calc R . .
O3 O 0.14018(8) 0.72615(9) 0.20612(9) 0.0357(6) Uani 1 1 d . . .
O4 O 0.14917(9) 0.66032(10) 0.15759(9) 0.0429(7) Uani 1 1 d . . .
O5 O 0.18371(9) 0.62395(9) 0.27626(9) 0.0356(7) Uani 1 1 d . . .
O6 O 0.11691(9) 0.64371(10) 0.23508(10) 0.0474(8) Uani 1 1 d . . .
C1 C 0.08753(15) 0.76980(15) 0.19228(16) 0.0488(12) Uani 1 1 d . . .
H1A H 0.1030 0.7920 0.1837 0.073 Uiso 1 1 calc R . .
H1B H 0.0823 0.7721 0.2200 0.073 Uiso 1 1 calc R . .
H1C H 0.0630 0.7693 0.1780 0.073 Uiso 1 1 calc R . .
C2 C 0.10979(13) 0.73242(14) 0.18454(13) 0.0380(10) Uani 1 1 d . . .
C3 C 0.09732(13) 0.70705(15) 0.15445(14) 0.0416(10) Uani 1 1 d . . .
H3 H 0.0738 0.7132 0.1416 0.050 Uiso 1 1 calc R . .
C4 C 0.11734(13) 0.67324(14) 0.14213(13) 0.0402(10) Uani 1 1 d . . .
C5 C 0.10264(15) 0.64971(16) 0.10732(14) 0.0457(11) Uani 1 1 d . . .
C6 C 0.06340(16) 0.65075(19) 0.09527(16) 0.0560(14) Uani 1 1 d . . .
H6 H 0.0453 0.6658 0.1094 0.067 Uiso 1 1 calc R . .
C7 C 0.05090(18) 0.6297(2) 0.06270(18) 0.0717(18) Uani 1 1 d . . .
H7 H 0.0245 0.6302 0.0551 0.086 Uiso 1 1 calc R . .
C8 C 0.0781(2) 0.6079(2) 0.0415(2) 0.081(2) Uani 1 1 d . . .
H8 H 0.0701 0.5940 0.0192 0.097 Uiso 1 1 calc R . .
C9 C 0.1166(2) 0.6067(2) 0.0531(2) 0.085(2) Uani 1 1 d . . .
H9 H 0.1348 0.5919 0.0388 0.102 Uiso 1 1 calc R . .
C10 C 0.12876(18) 0.62736(19) 0.08603(17) 0.0633(16) Uani 1 1 d . . .
H10 H 0.1550 0.6261 0.0939 0.076 Uiso 1 1 calc R . .
C11 C 0.18076(18) 0.56765(17) 0.3180(2) 0.0654(16) Uani 1 1 d . . .
H11A H 0.2051 0.5575 0.3076 0.098 Uiso 1 1 calc R . .
H11B H 0.1632 0.5461 0.3235 0.098 Uiso 1 1 calc R . .
H11C H 0.1859 0.5821 0.3418 0.098 Uiso 1 1 calc R . .
C12 C 0.16212(14) 0.59464(14) 0.28810(14) 0.0422(10) Uani 1 1 d . . .
C13 C 0.12416(14) 0.58805(15) 0.27626(14) 0.0440(11) Uani 1 1 d . . .
H13 H 0.1120 0.5649 0.2847 0.053 Uiso 1 1 calc R . .
C14 C 0.10170(13) 0.61414(14) 0.25174(14) 0.0396(10) Uani 1 1 d . . .
C15 C 0.05858(13) 0.60743(14) 0.24528(15) 0.0442(11) Uani 1 1 d . . .
C16 C 0.03655(15) 0.58163(17) 0.26810(18) 0.0563(14) Uani 1 1 d . . .
H16 H 0.0486 0.5677 0.2885 0.068 Uiso 1 1 calc R . .
C17 C -0.00341(17) 0.57649(18) 0.2607(2) 0.0664(17) Uani 1 1 d . . .
H17 H -0.0182 0.5596 0.2765 0.080 Uiso 1 1 calc R . .
C18 C -0.02104(16) 0.59614(18) 0.2301(2) 0.0644(17) Uani 1 1 d . . .
H18 H -0.0477 0.5922 0.2248 0.077 Uiso 1 1 calc R . .
C19 C 0.00070(16) 0.62190(18) 0.2072(2) 0.0629(15) Uani 1 1 d . . .
H19 H -0.0112 0.6351 0.1863 0.076 Uiso 1 1 calc R . .
C20 C 0.04012(15) 0.62797(17) 0.21531(17) 0.0559(14) Uani 1 1 d . . .
H20 H 0.0544 0.6461 0.2004 0.067 Uiso 1 1 calc R . .
C101 C 0.0305(13) 0.4943(14) 0.3622(13) 0.53(3) Uiso 1 1 d . . .
C102 C 0.1315(14) 0.5171(13) 0.4265(12) 0.45(3) Uiso 1 1 d . . .
C103 C 0.1523(10) 0.5392(10) 0.4341(10) 0.331(17) Uiso 1 1 d . . .
C104 C 0.0775(6) 0.5052(6) 0.3387(6) 0.221(7) Uiso 1 1 d . . .
C105 C 0.2500 0.4861(18) 0.2500 0.38(3) Uiso 1 4 d S . .

loop_
_atom_site_aniso_label
_atom_site_aniso_U_11
_atom_site_aniso_U_22
_atom_site_aniso_U_33
_atom_site_aniso_U_23
_atom_site_aniso_U_13
_atom_site_aniso_U_12
Sm1 0.02592(11) 0.03411(12) 0.02713(12) 0.00058(8) -0.00069(7) -0.00431(8)
Sm2 0.02167(16) 0.0296(3) 0.02167(16) 0.000 0.000 0.000
O1 0.0280(17) 0.039(3) 0.0280(17) 0.000 0.000 0.000
O2 0.0244(13) 0.0345(15) 0.0262(14) 0.0004(11) 0.0018(10) 0.0004(11)
O3 0.0291(15) 0.0403(16) 0.0379(16) 0.0004(13) -0.0058(12) -0.0019(12)
O4 0.0372(17) 0.057(2) 0.0343(17) -0.0045(14) -0.0068(13) 0.0015(15)
O5 0.0315(15) 0.0367(16) 0.0385(16) 0.0033(13) -0.0013(12) -0.0051(12)
O6 0.0335(17) 0.051(2) 0.058(2) 0.0170(16) 0.0009(15) -0.0101(15)
C1 0.042(3) 0.055(3) 0.049(3) -0.002(2) -0.011(2) 0.006(2)
C2 0.032(2) 0.049(3) 0.033(2) 0.0058(19) -0.0046(17) -0.0028(19)
C3 0.031(2) 0.056(3) 0.038(2) 0.001(2) -0.0086(18) -0.002(2)
C4 0.035(2) 0.054(3) 0.032(2) 0.0005(19) -0.0022(18) -0.008(2)
C5 0.043(3) 0.061(3) 0.034(2) -0.004(2) -0.0061(19) -0.005(2)
C6 0.044(3) 0.078(4) 0.046(3) -0.011(3) -0.002(2) -0.012(3)
C7 0.047(3) 0.111(5) 0.057(4) -0.023(4) -0.013(3) -0.012(3)
C8 0.079(5) 0.102(6) 0.062(4) -0.032(4) -0.023(4) -0.004(4)
C9 0.072(4) 0.113(6) 0.070(4) -0.041(4) -0.022(3) 0.023(4)
C10 0.056(3) 0.080(4) 0.055(3) -0.022(3) -0.011(3) 0.004(3)
C11 0.058(4) 0.059(3) 0.080(4) 0.030(3) -0.011(3) -0.013(3)
C12 0.040(2) 0.040(2) 0.046(3) 0.003(2) 0.000(2) -0.0049(19)
C13 0.041(3) 0.043(3) 0.048(3) 0.008(2) 0.002(2) -0.012(2)
C14 0.036(2) 0.046(2) 0.037(2) -0.002(2) 0.0054(19) -0.0100(19)
C15 0.033(2) 0.048(3) 0.052(3) -0.004(2) 0.002(2) -0.0115(19)
C16 0.041(3) 0.061(3) 0.067(4) 0.009(3) 0.003(2) -0.018(2)
C17 0.041(3) 0.067(4) 0.091(5) 0.011(3) 0.004(3) -0.020(3)
C18 0.030(3) 0.060(4) 0.103(5) -0.009(3) 0.002(3) -0.013(2)
C19 0.035(3) 0.067(4) 0.086(4) 0.007(3) -0.008(3) 0.001(3)
C20 0.037(3) 0.062(3) 0.068(4) 0.015(3) 0.000(2) -0.006(2)

loop_
_atom_type_symbol
_atom_type_description
_atom_type_scat_dispersion_real
_atom_type_scat_dispersion_imag
_atom_type_scat_source
C C 0.0033 0.0016 'International Tables Vol C Tables 4.2.6.8 and 6.1.1.4'
H H 0.0000 0.0000 'International Tables Vol C Tables 4.2.6.8 and 6.1.1.4'
O O 0.0106 0.0060 'International Tables Vol C Tables 4.2.6.8 and 6.1.1.4'
Cl Cl 0.1484 0.1585 'International Tables Vol C Tables 4.2.6.8 and 6.1.1.4'
Sm Sm -0.1638 3.4418 'International Tables Vol C Tables 4.2.6.8 and 6.1.1.4'
N N 0.0061 0.0033 'International Tables Vol C Tables 4.2.6.8 and 6.1.1.4'

loop_
_geom_angle_atom_site_label_1
_geom_angle_atom_site_label_2
_geom_angle_atom_site_label_3
_geom_angle
_geom_angle_site_symmetry_1
_geom_angle_site_symmetry_3
_geom_angle_publ_flag
O6 Sm1 O4 76.33(12) . . ?
O6 Sm1 O2 102.90(11) . . ?
O4 Sm1 O2 147.70(10) . . ?
O6 Sm1 O3 81.07(11) . . ?
O4 Sm1 O3 72.40(11) . . ?
O2 Sm1 O3 75.57(10) . . ?
O6 Sm1 O2 159.29(10) . 23 ?
O4 Sm1 O2 91.66(11) . 23 ?
O2 Sm1 O2 78.21(12) . 23 ?
O3 Sm1 O2 79.21(10) . 23 ?
O6 Sm1 O5 69.34(10) . . ?
O4 Sm1 O5 129.69(11) . . ?
O2 Sm1 O5 77.08(10) . . ?
O3 Sm1 O5 133.49(10) . . ?
O2 Sm1 O5 130.07(9) 23 . ?
O6 Sm1 O5 115.27(11) . 23 ?
O4 Sm1 O5 75.22(10) . 23 ?
O2 Sm1 O5 130.16(10) . 23 ?
O3 Sm1 O5 138.67(10) . 23 ?
O2 Sm1 O5 76.75(9) 23 23 ?
O5 Sm1 O5 87.29(14) . 23 ?
O6 Sm1 O1 134.19(11) . . ?
O4 Sm1 O1 137.19(9) . . ?
O2 Sm1 O1 65.66(11) . . ?
O3 Sm1 O1 131.40(14) . . ?
O2 Sm1 O1 65.49(11) 23 . ?
O5 Sm1 O1 64.88(11) . . ?
O5 Sm1 O1 64.83(11) 23 . ?
O6 Sm1 Sm1 97.00(9) . 21 ?
O4 Sm1 Sm1 171.30(8) . 21 ?
O2 Sm1 Sm1 38.71(7) . 21 ?
O3 Sm1 Sm1 112.47(7) . 21 ?
O2 Sm1 Sm1 96.31(6) 23 21 ?
O5 Sm1 Sm1 41.70(7) . 21 ?
O5 Sm1 Sm1 103.22(7) 23 21 ?
O1 Sm1 Sm1 45.265(12) . 21 ?
O6 Sm1 Sm1 156.86(9) . 23 ?
O4 Sm1 Sm1 94.13(8) . 23 ?
O2 Sm1 Sm1 96.35(6) . 23 ?
O3 Sm1 Sm1 116.53(7) . 23 ?
O2 Sm1 Sm1 38.45(7) 23 23 ?
O5 Sm1 Sm1 103.24(7) . 23 ?
O5 Sm1 Sm1 41.61(7) 23 23 ?
O1 Sm1 Sm1 45.265(12) . 23 ?
Sm1 Sm1 Sm1 90.0 21 23 ?
O6 Sm1 Sm2 141.20(9) . . ?
O4 Sm1 Sm2 127.96(8) . . ?
O2 Sm1 Sm2 39.47(6) . . ?
O3 Sm1 Sm2 79.75(7) . . ?
O2 Sm1 Sm2 39.54(6) 23 . ?
O5 Sm1 Sm2 101.38(7) . . ?
O5 Sm1 Sm2 101.29(7) 23 . ?
O1 Sm1 Sm2 51.71(12) . . ?
Sm1 Sm1 Sm2 60.690(2) 21 . ?
Sm1 Sm1 Sm2 60.690(2) 23 . ?
O2 Sm2 O2 76.62(13) 23 4_565 ?
O2 Sm2 O2 74.50(6) 23 . ?
O2 Sm2 O2 74.34(13) 4_565 . ?
O2 Sm2 O2 74.50(6) 23 3 ?
O2 Sm2 O2 143.54(12) 4_565 3 ?
O2 Sm2 O2 117.75(13) . 3 ?
O2 Sm2 O2 117.75(13) 23 21 ?
O2 Sm2 O2 139.97(12) 4_565 21 ?
O2 Sm2 O2 74.50(6) . 21 ?
O2 Sm2 O2 74.50(6) 3 21 ?
O2 Sm2 O2 74.34(12) 23 22_565 ?
O2 Sm2 O2 74.50(6) 4_565 22_565 ?
O2 Sm2 O2 139.97(12) . 22_565 ?
O2 Sm2 O2 76.62(13) 3 22_565 ?
O2 Sm2 O2 143.54(12) 21 22_565 ?
O2 Sm2 O2 143.54(12) 23 24_565 ?
O2 Sm2 O2 74.50(6) 4_565 24_565 ?
O2 Sm2 O2 76.62(13) . 24_565 ?
O2 Sm2 O2 139.97(12) 3 24_565 ?
O2 Sm2 O2 74.34(12) 21 24_565 ?
O2 Sm2 O2 117.75(13) 22_565 24_565 ?
O2 Sm2 O2 139.97(12) 23 2_565 ?
O2 Sm2 O2 117.75(13) 4_565 2_565 ?
O2 Sm2 O2 143.54(12) . 2_565 ?
O2 Sm2 O2 74.34(13) 3 2_565 ?
O2 Sm2 O2 76.62(13) 21 2_565 ?
O2 Sm2 O2 74.50(6) 22_565 2_565 ?
O2 Sm2 O2 74.50(6) 24_565 2_565 ?
O2 Sm2 Sm1 37.79(6) 23 . ?
O2 Sm2 Sm1 77.33(6) 4_565 . ?
O2 Sm2 Sm1 37.46(6) . . ?
O2 Sm2 Sm1 92.74(6) 3 . ?
O2 Sm2 Sm1 92.54(6) 21 . ?
O2 Sm2 Sm1 110.70(6) 22_565 . ?
O2 Sm2 Sm1 113.11(6) 24_565 . ?
O2 Sm2 Sm1 164.86(6) 2_565 . ?
O2 Sm2 Sm1 77.33(6) 23 22_565 ?
O2 Sm2 Sm1 37.79(6) 4_565 22_565 ?
O2 Sm2 Sm1 110.70(6) . 22_565 ?
O2 Sm2 Sm1 113.11(6) 3 22_565 ?
O2 Sm2 Sm1 164.86(6) 21 22_565 ?
O2 Sm2 Sm1 37.46(6) 22_565 22_565 ?
O2 Sm2 Sm1 92.74(6) 24_565 22_565 ?
O2 Sm2 Sm1 92.54(6) 2_565 22_565 ?
Sm1 Sm2 Sm1 99.913(6) . 22_565 ?
O2 Sm2 Sm1 37.46(6) 23 23 ?
O2 Sm2 Sm1 113.11(6) 4_565 23 ?
O2 Sm2 Sm1 92.54(6) . 23 ?
O2 Sm2 Sm1 37.79(6) 3 23 ?
O2 Sm2 Sm1 92.74(6) 21 23 ?
O2 Sm2 Sm1 77.33(6) 22_565 23 ?
O2 Sm2 Sm1 164.86(6) 24_565 23 ?
O2 Sm2 Sm1 110.70(6) 2_565 23 ?
Sm1 Sm2 Sm1 58.620(4) . 23 ?
Sm1 Sm2 Sm1 101.053(6) 22_565 23 ?
O2 Sm2 Sm1 110.70(6) 23 2_565 ?
O2 Sm2 Sm1 92.74(6) 4_565 2_565 ?
O2 Sm2 Sm1 164.86(6) . 2_565 ?
O2 Sm2 Sm1 77.33(6) 3 2_565 ?
O2 Sm2 Sm1 113.11(6) 21 2_565 ?
O2 Sm2 Sm1 37.79(6) 22_565 2_565 ?
O2 Sm2 Sm1 92.54(6) 24_565 2_565 ?
O2 Sm2 Sm1 37.46(6) 2_565 2_565 ?
Sm1 Sm2 Sm1 148.179(6) . 2_565 ?
Sm1 Sm2 Sm1 58.620(4) 22_565 2_565 ?
Sm1 Sm2 Sm1 99.913(6) 23 2_565 ?
Sm1 O1 Sm1 169.0(2) . 3 ?
Sm1 O1 Sm1 89.47(2) . 23 ?
Sm1 O1 Sm1 89.47(2) 3 23 ?
Sm1 O1 Sm1 89.47(2) . 21 ?
Sm1 O1 Sm1 89.47(2) 3 21 ?
Sm1 O1 Sm1 169.0(2) 23 21 ?
Sm1 O2 Sm1 102.84(10) . 21 ?
Sm1 O2 Sm2 103.08(10) . . ?
Sm1 O2 Sm2 102.67(10) 21 . ?
Sm1 O2 H2 115.5 . . ?
Sm1 O2 H2 115.5 21 . ?
Sm2 O2 H2 115.5 . . ?
C2 O3 Sm1 133.6(3) . . ?
C4 O4 Sm1 133.3(3) . . ?
C12 O5 Sm1 133.1(3) . . ?
C12 O5 Sm1 124.3(3) . 21 ?
Sm1 O5 Sm1 96.69(10) . 21 ?
C14 O6 Sm1 140.0(3) . . ?
C2 C1 H1A 109.5 . . ?
C2 C1 H1B 109.5 . . ?
H1A C1 H1B 109.5 . . ?
C2 C1 H1C 109.5 . . ?
H1A C1 H1C 109.5 . . ?
H1B C1 H1C 109.5 . . ?
O3 C2 C3 123.8(4) . . ?
O3 C2 C1 116.5(4) . . ?
C3 C2 C1 119.7(4) . . ?
C4 C3 C2 125.1(4) . . ?
C4 C3 H3 117.4 . . ?
C2 C3 H3 117.4 . . ?
O4 C4 C3 124.7(4) . . ?
O4 C4 C5 114.7(4) . . ?
C3 C4 C5 120.5(4) . . ?
C10 C5 C6 118.5(5) . . ?
C10 C5 C4 119.4(4) . . ?
C6 C5 C4 122.1(5) . . ?
C7 C6 C5 121.0(6) . . ?
C7 C6 H6 119.5 . . ?
C5 C6 H6 119.5 . . ?
C6 C7 C8 119.2(6) . . ?
C6 C7 H7 120.4 . . ?
C8 C7 H7 120.4 . . ?
C9 C8 C7 120.2(6) . . ?
C9 C8 H8 119.9 . . ?
C7 C8 H8 119.9 . . ?
C8 C9 C10 120.3(6) . . ?
C8 C9 H9 119.9 . . ?
C10 C9 H9 119.9 . . ?
C5 C10 C9 120.9(6) . . ?
C5 C10 H10 119.6 . . ?
C9 C10 H10 119.6 . . ?
C12 C11 H11A 109.5 . . ?
C12 C11 H11B 109.5 . . ?
H11A C11 H11B 109.5 . . ?
C12 C11 H11C 109.5 . . ?
H11A C11 H11C 109.5 . . ?
H11B C11 H11C 109.5 . . ?
O5 C12 C13 124.4(4) . . ?
O5 C12 C11 115.9(4) . . ?
C13 C12 C11 119.6(4) . . ?
C12 C13 C14 124.7(4) . . ?
C12 C13 H13 117.6 . . ?
C14 C13 H13 117.6 . . ?
O6 C14 C13 122.2(4) . . ?
O6 C14 C15 117.1(4) . . ?
C13 C14 C15 120.7(4) . . ?
C20 C15 C16 119.0(5) . . ?
C20 C15 C14 118.3(4) . . ?
C16 C15 C14 122.8(5) . . ?
C15 C16 C17 120.2(6) . . ?
C15 C16 H16 119.9 . . ?
C17 C16 H16 119.9 . . ?
C18 C17 C16 120.1(5) . . ?
C18 C17 H17 119.9 . . ?
C16 C17 H17 119.9 . . ?
C17 C18 C19 120.0(5) . . ?
C17 C18 H18 120.0 . . ?
C19 C18 H18 120.0 . . ?
C20 C19 C18 119.9(6) . . ?
C20 C19 H19 120.0 . . ?
C18 C19 H19 120.0 . . ?
C19 C20 C15 120.6(5) . . ?
C19 C20 H20 119.7 . . ?
C15 C20 H20 119.7 . . ?

loop_
_geom_bond_atom_site_label_1
_geom_bond_atom_site_label_2
_geom_bond_distance
_geom_bond_site_symmetry_2
_geom_bond_publ_flag
Sm1 O6 2.342(3) . ?
Sm1 O4 2.348(3) . ?
Sm1 O2 2.358(3) . ?
Sm1 O3 2.370(3) . ?
Sm1 O2 2.371(3) 23 ?
Sm1 O5 2.472(3) . ?
Sm1 O5 2.476(3) 23 ?
Sm1 O1 2.6264(6) . ?
Sm1 Sm1 3.6971(3) 21 ?
Sm1 Sm1 3.6971(3) 23 ?
Sm1 Sm2 3.7761(2) . ?
Sm2 O2 2.464(3) 23 ?
Sm2 O2 2.464(3) 4_565 ?
Sm2 O2 2.464(3) . ?
Sm2 O2 2.464(3) 3 ?
Sm2 O2 2.464(3) 21 ?
Sm2 O2 2.464(3) 22_565 ?
Sm2 O2 2.464(3) 24_565 ?
Sm2 O2 2.464(3) 2_565 ?
Sm2 Sm1 3.7761(2) 22_565 ?
Sm2 Sm1 3.7761(2) 23 ?
Sm2 Sm1 3.7761(2) 2_565 ?
O1 Sm1 2.6264(6) 3 ?
O1 Sm1 2.6264(6) 23 ?
O1 Sm1 2.6264(6) 21 ?
O2 Sm1 2.371(3) 21 ?
O2 H2 0.9800 . ?
O3 C2 1.280(5) . ?
O4 C4 1.276(5) . ?
O5 C12 1.296(5) . ?
O5 Sm1 2.476(3) 21 ?
O6 C14 1.259(5) . ?
C1 C2 1.496(7) . ?
C1 H1A 0.9600 . ?
C1 H1B 0.9600 . ?
C1 H1C 0.9600 . ?
C2 C3 1.398(7) . ?
C3 C4 1.395(7) . ?
C3 H3 0.9300 . ?
C4 C5 1.508(6) . ?
C5 C10 1.369(8) . ?
C5 C6 1.391(7) . ?
C6 C7 1.379(7) . ?
C6 H6 0.9300 . ?
C7 C8 1.382(9) . ?
C7 H7 0.9300 . ?
C8 C9 1.364(9) . ?
C8 H8 0.9300 . ?
C9 C10 1.378(8) . ?
C9 H9 0.9300 . ?
C10 H10 0.9300 . ?
C11 C12 1.502(7) . ?
C11 H11A 0.9600 . ?
C11 H11B 0.9600 . ?
C11 H11C 0.9600 . ?
C12 C13 1.365(7) . ?
C13 C14 1.431(7) . ?
C13 H13 0.9300 . ?
C14 C15 1.494(6) . ?
C15 C20 1.380(7) . ?
C15 C16 1.385(7) . ?
C16 C17 1.388(7) . ?
C16 H16 0.9300 . ?
C17 C18 1.367(9) . ?
C17 H17 0.9300 . ?
C18 C19 1.380(8) . ?
C18 H18 0.9300 . ?
C19 C20 1.378(7) . ?
C19 H19 0.9300 . ?
C20 H20 0.9300 . ?
C101 C104 1.82(4) . ?
C102 C103 1.06(5) . ?
